data_7043979
loop_
_publ_author_name
'Brechin, Euan K.'
'Pedersen, Anders Hjordt H.'
'Julve, Miguel'
'Mart\'inez-Lillo, Jos\'e'
'Cano, Joan'

_publ_section_title
;
 Magneto-structural correlations in dirhenium(IV) complexes possessing
 magnetic pathways with even or odd numbers of atoms.
;
_journal_name_full 'Dalton Trans.'
_journal_paper_doi 10.1039/C7DT02612A
_journal_year 2017
_chemical_formula_moiety 'C4 H4 Cl10 N2 Re2, 2(C16 H36 N)'
_chemical_formula_sum 'C36 H76 Cl10 N4 Re2'
_chemical_formula_weight 1291.90
_space_group_crystal_system monoclinic
_space_group_IT_number 14
_space_group_name_Hall '-P 2ybc'
_space_group_name_H-M_alt 'P 1 21/c 1'
_symmetry_space_group_name_Hall '-P 2ybc'
_symmetry_space_group_name_H-M 'P 1 21/c 1'
_atom_sites_solution_hydrogens geom
_atom_sites_solution_primary direct
_audit_creation_date 2016-10-14
_audit_creation_method
;
Olex2 1.2
(compiled 2016.09.09 svn.r3337 for OlexSys, GUI svn.r5227)
;
_audit_update_record
;
2017-06-21 deposited with the CCDC.
2017-08-14 downloaded from the CCDC.
;
_cell_angle_alpha 90
_cell_angle_beta 91.5337(19)
_cell_angle_gamma 90
_cell_formula_units_Z 4
_cell_length_a 15.6173(3)
_cell_length_b 19.3882(4)
_cell_length_c 16.8316(4)
_cell_measurement_reflns_used 24222
_cell_measurement_temperature 294.75(10)
_cell_measurement_theta_max 32.3570
_cell_measurement_theta_min 3.0900
_cell_volume 5094.64(19)
_computing_cell_refinement
;
CrysAlisPro, Agilent Technologies,
Version 1.171.37.35e (release 07-10-2014 CrysAlis171 .NET)
(compiled Oct  7 2014,17:20:27)
;
_computing_data_collection
;
CrysAlisPro, Agilent Technologies,
Version 1.171.37.35e (release 07-10-2014 CrysAlis171 .NET)
(compiled Oct  7 2014,17:20:27)
;
_computing_data_reduction
;
CrysAlisPro, Agilent Technologies,
Version 1.171.37.35e (release 07-10-2014 CrysAlis171 .NET)
(compiled Oct  7 2014,17:20:27)
;
_computing_molecular_graphics 'Olex2 (Dolomanov et al., 2009)'
_computing_publication_material 'Olex2 (Dolomanov et al., 2009)'
_computing_structure_refinement 'ShelXL (Sheldrick, 2015)'
_computing_structure_solution 'ShelXS (Sheldrick, 2008)'
_diffrn_ambient_environment air
_diffrn_ambient_temperature 294.75(10)
_diffrn_detector 'CCD plate'
_diffrn_detector_area_resol_mean 5.1574
_diffrn_detector_type Atlas
_diffrn_measured_fraction_theta_full 0.998
_diffrn_measured_fraction_theta_max 0.948
_diffrn_measurement_details
;
#__ type_ start__ end____ width___ exp.time_
  1 omega  -92.00   14.00   1.0000   15.0000
omega____ theta____ kappa____ phi______ frames
    -      -17.6811  -77.0000 -180.0000 106

#__ type_ start__ end____ width___ exp.time_
  2 omega  -88.00  -35.00   1.0000   15.0000
omega____ theta____ kappa____ phi______ frames
    -      -17.6811  148.0000  -76.2698 53

#__ type_ start__ end____ width___ exp.time_
  3 omega  -13.00   93.00   1.0000   15.0000
omega____ theta____ kappa____ phi______ frames
    -       18.7748   77.0000 -180.0000 106

#__ type_ start__ end____ width___ exp.time_
  4 omega  -54.00   41.00   1.0000   15.0000
omega____ theta____ kappa____ phi______ frames
    -       18.7748  -38.0000    0.0000 95

#__ type_ start__ end____ width___ exp.time_
  5 omega   34.00  104.00   1.0000   15.0000
omega____ theta____ kappa____ phi______ frames
    -       18.7748 -178.0000   30.0000 70

#__ type_ start__ end____ width___ exp.time_
  6 omega   -8.00   89.00   1.0000   15.0000
omega____ theta____ kappa____ phi______ frames
    -       18.7748   57.0000  120.0000 97

#__ type_ start__ end____ width___ exp.time_
  7 omega    3.00   68.00   1.0000   15.0000
omega____ theta____ kappa____ phi______ frames
    -       18.7748 -127.0000 -132.7745 65

#__ type_ start__ end____ width___ exp.time_
  8 omega  -17.00   10.00   1.0000   15.0000
omega____ theta____ kappa____ phi______ frames
    -       18.7748  -99.0000  120.0000 27

#__ type_ start__ end____ width___ exp.time_
  9 omega  -41.00   45.00   1.0000   15.0000
omega____ theta____ kappa____ phi______ frames
    -       18.7748  -57.0000 -150.0000 86

#__ type_ start__ end____ width___ exp.time_
 10 omega  -51.00   44.00   1.0000   15.0000
omega____ theta____ kappa____ phi______ frames
    -       18.7748  -57.0000  -30.0000 95
;
_diffrn_measurement_device 'four-circle diffractometer'
_diffrn_measurement_device_type 'SuperNova, Dual, Cu at zero, Atlas'
_diffrn_measurement_method '\w scans'
_diffrn_orient_matrix_UB_11 0.0240973000
_diffrn_orient_matrix_UB_12 0.0270767000
_diffrn_orient_matrix_UB_13 0.0180256000
_diffrn_orient_matrix_UB_21 -0.0265671000
_diffrn_orient_matrix_UB_22 0.0246094000
_diffrn_orient_matrix_UB_23 -0.0197564000
_diffrn_orient_matrix_UB_31 -0.0279029000
_diffrn_orient_matrix_UB_32 -0.0000817000
_diffrn_orient_matrix_UB_33 0.0325676000
_diffrn_radiation_monochromator mirror
_diffrn_radiation_probe x-ray
_diffrn_radiation_type MoK\a
_diffrn_radiation_wavelength 0.71073
_diffrn_reflns_av_R_equivalents 0.0794
_diffrn_reflns_av_unetI/netI 0.0607
_diffrn_reflns_Laue_measured_fraction_full 0.998
_diffrn_reflns_Laue_measured_fraction_max 0.948
_diffrn_reflns_limit_h_max 23
_diffrn_reflns_limit_h_min -23
_diffrn_reflns_limit_k_max 29
_diffrn_reflns_limit_k_min -29
_diffrn_reflns_limit_l_max 25
_diffrn_reflns_limit_l_min -24
_diffrn_reflns_number 130073
_diffrn_reflns_point_group_measured_fraction_full 0.998
_diffrn_reflns_point_group_measured_fraction_max 0.948
_diffrn_reflns_theta_full 26.000
_diffrn_reflns_theta_max 32.941
_diffrn_reflns_theta_min 2.738
_diffrn_source 'SuperNova (Mo) X-ray Source'
_exptl_absorpt_coefficient_mu 5.301
_exptl_absorpt_correction_T_max 0.992
_exptl_absorpt_correction_T_min 0.977
_exptl_absorpt_correction_type gaussian
_exptl_absorpt_process_details
;
CrysAlisPro, Agilent Technologies,
Version 1.171.37.35e (release 07-10-2014 CrysAlis171 .NET)
(compiled Oct  7 2014,17:20:27)
Numerical absorption correction based on gaussian integration over
            a multifaceted crystal model
Empirical absorption correction using spherical harmonics,
 implemented in SCALE3 ABSPACK scaling algorithm.
;
_exptl_crystal_colour 'dark red'
_exptl_crystal_colour_modifier dark
_exptl_crystal_colour_primary red
_exptl_crystal_density_diffrn 1.684
_exptl_crystal_description block
_exptl_crystal_F_000 2560
_exptl_crystal_size_max 0.1692
_exptl_crystal_size_mid 0.0887
_exptl_crystal_size_min 0.05
_refine_diff_density_max 1.835
_refine_diff_density_min -1.143
_refine_diff_density_rms 0.187
_refine_ls_extinction_method none
_refine_ls_goodness_of_fit_ref 1.060
_refine_ls_hydrogen_treatment constr
_refine_ls_matrix_type full
_refine_ls_number_parameters 477
_refine_ls_number_reflns 18129
_refine_ls_number_restraints 0
_refine_ls_restrained_S_all 1.060
_refine_ls_R_factor_all 0.0608
_refine_ls_R_factor_gt 0.0402
_refine_ls_shift/su_max 0.004
_refine_ls_shift/su_mean 0.000
_refine_ls_structure_factor_coef Fsqd
_refine_ls_weighting_details 'w=1/[\s^2^(Fo^2^)+(0.0099P)^2^+1.9859P] where P=(Fo^2^+2Fc^2^)/3'
_refine_ls_weighting_scheme calc
_refine_ls_wR_factor_gt 0.0532
_refine_ls_wR_factor_ref 0.0583
_reflns_Friedel_coverage 0.000
_reflns_number_gt 14396
_reflns_number_total 18129
_reflns_threshold_expression 'I > 2\s(I)'
_cod_data_source_file c7dt02612a2.cif
_cod_data_source_block eb4262_refinalized2
_cod_original_cell_volume 5094.63(18)
_cod_database_code 7043979
_chemical_oxdiff_formula 'C4 H4 Cl6 N2 Re'
_chemical_oxdiff_usercomment '@ 120 K AHP187'
_shelx_space_group_comment
;
The symmetry employed for this shelxl refinement is uniquely defined
by the following loop, which should always be used as a source of
symmetry information in preference to the above space-group names.
They are only intended as comments.
;
_reflns_odcompleteness_completeness 99.80
_reflns_odcompleteness_iscentric 1
_reflns_odcompleteness_theta 26.32
_olex2_refinement_description
;
1. Fixed Uiso
 At 1.2 times of:
  All C(H) groups, All C(H,H) groups
 At 1.5 times of:
  All C(H,H,H) groups
2.a Secondary CH2 refined with riding coordinates:
 C5(H5a,H5b), C6(H6a,H6b), C7(H7a,H7b), C9(H9a,H9b), C10(H10a,H10b), C11(H11a,
 H11b), C13(H13a,H13b), C14(H14a,H14b), C15(H15a,H15b), C17(H17a,H17b),
 C18(H18a,H18b), C19(H19a,H19b), C21(H21a,H21b), C22(H22a,H22b), C23(H23a,H23b),
  C25(H25a,H25b), C26(H26a,H26b), C27(H27a,H27b), C29(H29a,H29b), C30(H30a,
 H30b), C31(H31a,H31b), C33(H33a,H33b), C34(H34a,H34b), C35(H35a,H35b)
2.b Aromatic/amide H refined with riding coordinates:
 C1(H1), C2(H2), C3(H3), C4(H4)
2.c Idealised Me refined as rotating group:
 C8(H8a,H8b,H8c), C12(H12a,H12b,H12c), C16(H16a,H16b,H16c), C20(H20a,H20b,
 H20c), C24(H24a,H24b,H24c), C28(H28a,H28b,H28c), C32(H32a,H32b,H32c), C36(H36a,
 H36b,H36c)
;
_shelx_shelxl_version_number 2014/7
_olex2_submission_special_instructions 'No special instructions were received'

loop_
_space_group_symop_operation_xyz
'x, y, z'
'-x, y+1/2, -z+1/2'
'-x, -y, -z'
'x, -y-1/2, z-1/2'

loop_
_atom_site_label
_atom_site_type_symbol
_atom_site_fract_x
_atom_site_fract_y
_atom_site_fract_z
_atom_site_U_iso_or_equiv
_atom_site_adp_type
_atom_site_occupancy
_atom_site_site_symmetry_order
_atom_site_calc_flag
_atom_site_refinement_flags_posn
Re1 Re 0.17260(2) 0.31441(2) 0.22134(2) 0.01359(3) Uani 1 1 d .
Re2 Re 0.32500(2) 0.65645(2) 0.29222(2) 0.01345(3) Uani 1 1 d .
Cl1 Cl 0.15160(5) 0.30680(4) 0.35885(5) 0.02309(18) Uani 1 1 d .
Cl2 Cl 0.31719(5) 0.28194(4) 0.23891(4) 0.01825(16) Uani 1 1 d .
Cl3 Cl 0.19680(5) 0.33401(4) 0.08601(4) 0.02086(17) Uani 1 1 d .
Cl4 Cl 0.03419(5) 0.35842(4) 0.20192(5) 0.02295(17) Uani 1 1 d .
Cl5 Cl 0.12794(6) 0.20259(4) 0.20078(5) 0.02834(19) Uani 1 1 d .
Cl6 Cl 0.46237(5) 0.61041(4) 0.31187(5) 0.02131(17) Uani 1 1 d .
Cl7 Cl 0.29782(5) 0.63600(4) 0.42641(4) 0.01794(16) Uani 1 1 d .
Cl8 Cl 0.18235(5) 0.69239(4) 0.27218(5) 0.02003(16) Uani 1 1 d .
Cl9 Cl 0.34500(5) 0.66433(4) 0.15433(4) 0.01950(16) Uani 1 1 d .
Cl10 Cl 0.37388(6) 0.76710(4) 0.31615(5) 0.02618(19) Uani 1 1 d .
N1 N 0.21650(16) 0.41954(12) 0.24364(14) 0.0127(5) Uani 1 1 d .
N2 N 0.27751(16) 0.55244(12) 0.27089(14) 0.0130(5) Uani 1 1 d .
C1 C 0.1908(2) 0.47265(15) 0.19764(18) 0.0160(6) Uani 1 1 d .
H1 H 0.1511 0.4646 0.1549 0.019 Uiso 1 1 calc R
C2 C 0.2209(2) 0.53867(16) 0.21129(18) 0.0165(6) Uani 1 1 d .
H2 H 0.2013 0.5752 0.1779 0.020 Uiso 1 1 calc R
C3 C 0.30318(19) 0.49952(15) 0.31705(18) 0.0153(6) Uani 1 1 d .
H3 H 0.3432 0.5074 0.3596 0.018 Uiso 1 1 calc R
C4 C 0.2722(2) 0.43366(15) 0.30365(18) 0.0153(6) Uani 1 1 d .
H4 H 0.2909 0.3973 0.3378 0.018 Uiso 1 1 calc R
N3 N 0.42641(16) 0.22669(12) 0.46914(14) 0.0134(5) Uani 1 1 d .
C5 C 0.3917(2) 0.27343(15) 0.53344(18) 0.0174(7) Uani 1 1 d .
H5A H 0.3536 0.2458 0.5672 0.021 Uiso 1 1 calc R
H5B H 0.4403 0.2895 0.5675 0.021 Uiso 1 1 calc R
C6 C 0.3422(2) 0.33616(16) 0.50328(19) 0.0206(7) Uani 1 1 d .
H6A H 0.2924 0.3210 0.4701 0.025 Uiso 1 1 calc R
H6B H 0.3796 0.3647 0.4699 0.025 Uiso 1 1 calc R
C7 C 0.3114(3) 0.37893(19) 0.5727(2) 0.0318(9) Uani 1 1 d .
H7A H 0.2724 0.3507 0.6048 0.038 Uiso 1 1 calc R
H7B H 0.3611 0.3920 0.6071 0.038 Uiso 1 1 calc R
C8 C 0.2649(3) 0.4438(2) 0.5451(2) 0.0499(13) Uani 1 1 d .
H8A H 0.2155 0.4311 0.5111 0.075 Uiso 1 1 calc GR
H8B H 0.3039 0.4728 0.5150 0.075 Uiso 1 1 calc GR
H8C H 0.2452 0.4694 0.5914 0.075 Uiso 1 1 calc GR
C9 C 0.4855(2) 0.17373(15) 0.50899(18) 0.0157(6) Uani 1 1 d .
H9A H 0.5301 0.1984 0.5407 0.019 Uiso 1 1 calc R
H9B H 0.5147 0.1474 0.4672 0.019 Uiso 1 1 calc R
C10 C 0.4403(2) 0.12305(16) 0.56308(19) 0.0208(7) Uani 1 1 d .
H10A H 0.4133 0.1489 0.6066 0.025 Uiso 1 1 calc R
H10B H 0.3944 0.0991 0.5322 0.025 Uiso 1 1 calc R
C11 C 0.5013(2) 0.07002(16) 0.59847(19) 0.0207(7) Uani 1 1 d .
H11A H 0.5444 0.0933 0.6333 0.025 Uiso 1 1 calc R
H11B H 0.5319 0.0466 0.5553 0.025 Uiso 1 1 calc R
C12 C 0.4528(2) 0.01688(17) 0.6464(2) 0.0279(8) Uani 1 1 d .
H12A H 0.4133 -0.0086 0.6110 0.042 Uiso 1 1 calc GR
H12B H 0.4203 0.0404 0.6874 0.042 Uiso 1 1 calc GR
H12C H 0.4936 -0.0153 0.6717 0.042 Uiso 1 1 calc GR
C13 C 0.47700(19) 0.26757(15) 0.40888(17) 0.0142(6) Uani 1 1 d .
H13A H 0.5014 0.2348 0.3704 0.017 Uiso 1 1 calc R
H13B H 0.4369 0.2981 0.3790 0.017 Uiso 1 1 calc R
C14 C 0.5492(2) 0.31133(16) 0.44381(18) 0.0188(7) Uani 1 1 d .
H14A H 0.5952 0.2809 0.4652 0.023 Uiso 1 1 calc R
H14B H 0.5275 0.3391 0.4883 0.023 Uiso 1 1 calc R
C15 C 0.5859(2) 0.35932(16) 0.38122(19) 0.0199(7) Uani 1 1 d .
H15A H 0.6382 0.3815 0.4039 0.024 Uiso 1 1 calc R
H15B H 0.6031 0.3313 0.3352 0.024 Uiso 1 1 calc R
C16 C 0.5249(3) 0.4151(2) 0.3520(3) 0.0536(14) Uani 1 1 d .
H16A H 0.5544 0.4457 0.3155 0.080 Uiso 1 1 calc GR
H16B H 0.5051 0.4418 0.3974 0.080 Uiso 1 1 calc GR
H16C H 0.4756 0.3939 0.3243 0.080 Uiso 1 1 calc GR
C17 C 0.3517(2) 0.19133(15) 0.42525(18) 0.0159(6) Uani 1 1 d .
H17A H 0.3130 0.1721 0.4652 0.019 Uiso 1 1 calc R
H17B H 0.3192 0.2268 0.3948 0.019 Uiso 1 1 calc R
C18 C 0.3752(2) 0.13398(16) 0.36855(19) 0.0181(7) Uani 1 1 d .
H18A H 0.4091 0.0983 0.3974 0.022 Uiso 1 1 calc R
H18B H 0.4105 0.1527 0.3256 0.022 Uiso 1 1 calc R
C19 C 0.2939(2) 0.10215(16) 0.33316(19) 0.0211(7) Uani 1 1 d .
H19A H 0.2620 0.1376 0.3021 0.025 Uiso 1 1 calc R
H19B H 0.2570 0.0868 0.3768 0.025 Uiso 1 1 calc R
C20 C 0.3122(2) 0.04072(17) 0.2793(2) 0.0260(8) Uani 1 1 d .
H20A H 0.3502 0.0552 0.2370 0.039 Uiso 1 1 calc GR
H20B H 0.2583 0.0236 0.2556 0.039 Uiso 1 1 calc GR
H20C H 0.3398 0.0040 0.3107 0.039 Uiso 1 1 calc GR
N4 N 0.08725(16) 0.74709(12) 0.02115(14) 0.0128(5) Uani 1 1 d .
C21 C 0.00768(19) 0.70194(15) 0.02639(18) 0.0155(6) Uani 1 1 d .
H21A H -0.0404 0.7309 0.0441 0.019 Uiso 1 1 calc R
H21B H -0.0076 0.6847 -0.0275 0.019 Uiso 1 1 calc R
C22 C 0.0171(2) 0.64044(16) 0.0824(2) 0.0233(7) Uani 1 1 d .
H22A H 0.0618 0.6090 0.0628 0.028 Uiso 1 1 calc R
H22B H 0.0355 0.6567 0.1359 0.028 Uiso 1 1 calc R
C23 C -0.0668(2) 0.60181(17) 0.0877(2) 0.0270(8) Uani 1 1 d .
H23A H -0.0848 0.5855 0.0340 0.032 Uiso 1 1 calc R
H23B H -0.1114 0.6336 0.1067 0.032 Uiso 1 1 calc R
C24 C -0.0593(3) 0.54027(19) 0.1436(2) 0.0386(10) Uani 1 1 d .
H24A H -0.0202 0.5061 0.1216 0.058 Uiso 1 1 calc GR
H24B H -0.1159 0.5194 0.1497 0.058 Uiso 1 1 calc GR
H24C H -0.0370 0.5557 0.1956 0.058 Uiso 1 1 calc GR
C25 C 0.16659(19) 0.70437(14) 0.00398(18) 0.0144(6) Uani 1 1 d .
H25A H 0.1796 0.6747 0.0506 0.017 Uiso 1 1 calc R
H25B H 0.2156 0.7361 -0.0022 0.017 Uiso 1 1 calc R
C26 C 0.1595(2) 0.65868(16) -0.06963(18) 0.0206(7) Uani 1 1 d .
H26A H 0.1543 0.6880 -0.1177 0.025 Uiso 1 1 calc R
H26B H 0.1073 0.6299 -0.0670 0.025 Uiso 1 1 calc R
C27 C 0.2385(2) 0.61189(16) -0.0756(2) 0.0240(8) Uani 1 1 d .
H27A H 0.2388 0.5915 -0.1296 0.029 Uiso 1 1 calc R
H27B H 0.2906 0.6406 -0.0690 0.029 Uiso 1 1 calc R
C28 C 0.2429(2) 0.55378(16) -0.0149(2) 0.0262(8) Uani 1 1 d .
H28A H 0.2903 0.5228 -0.0273 0.039 Uiso 1 1 calc GR
H28B H 0.1889 0.5280 -0.0168 0.039 Uiso 1 1 calc GR
H28C H 0.2523 0.5732 0.0384 0.039 Uiso 1 1 calc GR
C29 C 0.0734(2) 0.79905(14) -0.04654(17) 0.0143(6) Uani 1 1 d .
H29A H 0.1282 0.8234 -0.0547 0.017 Uiso 1 1 calc R
H29B H 0.0595 0.7731 -0.0958 0.017 Uiso 1 1 calc R
C30 C 0.0039(2) 0.85284(15) -0.03507(18) 0.0184(7) Uani 1 1 d .
H30A H 0.0123 0.8755 0.0172 0.022 Uiso 1 1 calc R
H30B H -0.0530 0.8303 -0.0363 0.022 Uiso 1 1 calc R
C31 C 0.0079(2) 0.90719(16) -0.10208(19) 0.0204(7) Uani 1 1 d .
H31A H 0.0159 0.8831 -0.1532 0.024 Uiso 1 1 calc R
H31B H -0.0476 0.9317 -0.1058 0.024 Uiso 1 1 calc R
C32 C 0.0792(2) 0.96008(17) -0.0905(2) 0.0275(8) Uani 1 1 d .
H32A H 0.0769 0.9932 -0.1344 0.041 Uiso 1 1 calc GR
H32B H 0.1347 0.9366 -0.0894 0.041 Uiso 1 1 calc GR
H32C H 0.0717 0.9845 -0.0401 0.041 Uiso 1 1 calc GR
C33 C 0.1006(2) 0.78348(15) 0.10052(17) 0.0144(6) Uani 1 1 d .
H33A H 0.0496 0.8123 0.1102 0.017 Uiso 1 1 calc R
H33B H 0.1039 0.7481 0.1429 0.017 Uiso 1 1 calc R
C34 C 0.1794(2) 0.82872(15) 0.10812(19) 0.0190(7) Uani 1 1 d .
H34A H 0.1842 0.8572 0.0596 0.023 Uiso 1 1 calc R
H34B H 0.2311 0.7993 0.1129 0.023 Uiso 1 1 calc R
C35 C 0.1750(2) 0.87588(16) 0.18094(19) 0.0211(7) Uani 1 1 d .
H35A H 0.1576 0.8483 0.2273 0.025 Uiso 1 1 calc R
H35B H 0.2326 0.8950 0.1931 0.025 Uiso 1 1 calc R
C36 C 0.1123(2) 0.93459(16) 0.1682(2) 0.0255(8) Uani 1 1 d .
H36A H 0.1255 0.9590 0.1190 0.038 Uiso 1 1 calc GR
H36B H 0.1169 0.9666 0.2131 0.038 Uiso 1 1 calc GR
H36C H 0.0539 0.9162 0.1641 0.038 Uiso 1 1 calc GR

loop_
_atom_site_aniso_label
_atom_site_aniso_U_11
_atom_site_aniso_U_22
_atom_site_aniso_U_33
_atom_site_aniso_U_23
_atom_site_aniso_U_13
_atom_site_aniso_U_12
Re1 0.01112(6) 0.01648(6) 0.01311(6) -0.00015(5) -0.00068(5) -0.00243(5)
Re2 0.01381(6) 0.01437(6) 0.01219(6) -0.00196(4) 0.00095(5) -0.00088(5)
Cl1 0.0204(4) 0.0336(5) 0.0154(4) 0.0039(3) 0.0019(3) -0.0076(4)
Cl2 0.0149(4) 0.0222(4) 0.0175(4) 0.0014(3) -0.0016(3) 0.0017(3)
Cl3 0.0176(4) 0.0322(4) 0.0128(4) -0.0003(3) -0.0006(3) 0.0031(3)
Cl4 0.0114(4) 0.0319(4) 0.0255(4) -0.0028(3) 0.0000(3) 0.0016(3)
Cl5 0.0288(5) 0.0197(4) 0.0360(5) -0.0019(3) -0.0094(4) -0.0080(4)
Cl6 0.0127(4) 0.0266(4) 0.0246(4) -0.0057(3) 0.0004(3) 0.0005(3)
Cl7 0.0167(4) 0.0254(4) 0.0117(3) -0.0018(3) 0.0001(3) 0.0008(3)
Cl8 0.0189(4) 0.0240(4) 0.0171(4) 0.0008(3) -0.0013(3) 0.0066(3)
Cl9 0.0232(4) 0.0217(4) 0.0137(4) -0.0016(3) 0.0037(3) -0.0055(3)
Cl10 0.0377(5) 0.0173(4) 0.0235(4) -0.0043(3) -0.0002(4) -0.0064(4)
N1 0.0092(12) 0.0168(13) 0.0120(12) 0.0010(10) -0.0007(10) 0.0006(10)
N2 0.0109(13) 0.0164(12) 0.0117(12) -0.0001(10) 0.0010(10) 0.0008(10)
C1 0.0166(16) 0.0193(15) 0.0118(15) 0.0005(12) -0.0031(12) 0.0006(13)
C2 0.0171(16) 0.0177(15) 0.0147(15) 0.0005(12) -0.0031(13) 0.0001(13)
C3 0.0130(15) 0.0186(15) 0.0143(15) -0.0009(12) -0.0011(12) -0.0042(13)
C4 0.0145(16) 0.0172(15) 0.0140(15) 0.0019(12) -0.0021(12) 0.0018(12)
N3 0.0115(13) 0.0161(13) 0.0125(12) 0.0015(10) 0.0004(10) 0.0009(10)
C5 0.0209(17) 0.0174(15) 0.0142(15) -0.0035(12) 0.0061(13) 0.0012(13)
C6 0.0204(18) 0.0211(16) 0.0205(17) -0.0010(13) 0.0035(14) 0.0059(14)
C7 0.034(2) 0.037(2) 0.0248(19) -0.0057(16) 0.0026(17) 0.0171(18)
C8 0.069(3) 0.046(3) 0.034(2) -0.0083(19) 0.001(2) 0.037(2)
C9 0.0137(16) 0.0172(15) 0.0162(15) 0.0017(12) 0.0021(13) 0.0018(12)
C10 0.0162(17) 0.0243(17) 0.0220(17) 0.0062(14) 0.0033(14) 0.0032(14)
C11 0.0216(18) 0.0209(16) 0.0195(17) 0.0042(13) -0.0006(14) 0.0024(14)
C12 0.028(2) 0.0223(18) 0.033(2) 0.0095(15) 0.0018(17) 0.0028(15)
C13 0.0140(15) 0.0168(15) 0.0120(14) 0.0035(11) 0.0013(12) 0.0008(12)
C14 0.0190(17) 0.0204(16) 0.0169(16) -0.0014(13) -0.0023(13) -0.0038(13)
C15 0.0160(17) 0.0214(16) 0.0223(17) 0.0016(13) 0.0019(14) -0.0036(13)
C16 0.027(2) 0.043(3) 0.090(4) 0.040(2) -0.004(2) -0.006(2)
C17 0.0124(15) 0.0169(15) 0.0183(16) 0.0011(12) 0.0005(12) -0.0014(12)
C18 0.0150(16) 0.0189(15) 0.0206(17) -0.0028(13) 0.0022(13) -0.0002(13)
C19 0.0194(18) 0.0211(16) 0.0226(17) -0.0005(13) -0.0027(14) -0.0004(14)
C20 0.026(2) 0.0261(18) 0.0257(19) -0.0005(15) -0.0009(16) -0.0058(15)
N4 0.0122(13) 0.0128(12) 0.0133(13) 0.0010(10) -0.0007(10) -0.0013(10)
C21 0.0113(15) 0.0162(15) 0.0190(16) -0.0011(12) -0.0022(12) -0.0028(12)
C22 0.0224(18) 0.0228(17) 0.0243(18) 0.0056(14) -0.0052(15) -0.0053(14)
C23 0.0233(19) 0.0259(18) 0.032(2) 0.0105(15) -0.0007(16) -0.0052(15)
C24 0.036(2) 0.037(2) 0.042(2) 0.0228(19) -0.0042(19) -0.0167(19)
C25 0.0127(15) 0.0116(14) 0.0190(16) 0.0013(12) 0.0018(12) 0.0019(12)
C26 0.0267(19) 0.0198(16) 0.0153(16) -0.0005(13) -0.0019(14) 0.0067(14)
C27 0.0257(19) 0.0210(17) 0.0253(18) -0.0027(14) 0.0041(15) 0.0059(15)
C28 0.033(2) 0.0191(17) 0.0260(19) -0.0014(14) -0.0031(16) 0.0064(15)
C29 0.0155(16) 0.0135(14) 0.0139(15) 0.0030(11) 0.0010(12) -0.0002(12)
C30 0.0191(17) 0.0192(16) 0.0169(16) -0.0002(12) 0.0001(13) 0.0039(13)
C31 0.0193(17) 0.0180(16) 0.0237(18) 0.0050(13) -0.0021(14) 0.0034(13)
C32 0.024(2) 0.0186(17) 0.040(2) 0.0073(15) -0.0003(17) 0.0022(15)
C33 0.0166(16) 0.0156(14) 0.0110(14) -0.0003(11) 0.0006(12) -0.0007(12)
C34 0.0142(16) 0.0184(16) 0.0244(17) -0.0061(13) 0.0013(14) 0.0001(13)
C35 0.0238(18) 0.0188(16) 0.0205(17) -0.0055(13) -0.0005(14) -0.0027(14)
C36 0.027(2) 0.0183(16) 0.031(2) -0.0056(14) 0.0068(16) -0.0017(15)

loop_
_atom_type_symbol
_atom_type_description
_atom_type_scat_dispersion_real
_atom_type_scat_dispersion_imag
_atom_type_scat_source
C C 0.0033 0.0016 'International Tables Vol C Tables 4.2.6.8 and 6.1.1.4'
H H 0.0000 0.0000 'International Tables Vol C Tables 4.2.6.8 and 6.1.1.4'
Cl Cl 0.1484 0.1585 'International Tables Vol C Tables 4.2.6.8 and 6.1.1.4'
N N 0.0061 0.0033 'International Tables Vol C Tables 4.2.6.8 and 6.1.1.4'
Re Re -1.0185 7.2310 'International Tables Vol C Tables 4.2.6.8 and 6.1.1.4'

loop_
_exptl_crystal_face_index_h
_exptl_crystal_face_index_k
_exptl_crystal_face_index_l
_exptl_crystal_face_perp_dist
_exptl_oxdiff_crystal_face_indexfrac_h
_exptl_oxdiff_crystal_face_indexfrac_k
_exptl_oxdiff_crystal_face_indexfrac_l
_exptl_oxdiff_crystal_face_x
_exptl_oxdiff_crystal_face_y
_exptl_oxdiff_crystal_face_z
-11 0 21 0.0781 -10.7520 0.3618 21.0103 0.1294 -0.1205 0.9842
15 2 17 0.0299 14.5865 2.0095 17.2717 0.7172 -0.6793 0.1553
-16 -2 -16 0.0263 -16.1953 -2.0310 -15.5143 -0.7249 0.6868 -0.0532
-14 -1 18 0.0837 -14.2851 -1.2434 18.4275 -0.0457 -0.0151 0.9988
-8 -25 -5 0.0230 -8.2106 -24.5759 -5.1835 -0.9567 -0.2843 0.0623
14 -1 -19 0.0787 13.6994 -0.7462 -18.9536 -0.0317 -0.0079 -0.9995
8 25 5 0.0263 8.0906 24.5880 5.3532 0.9572 0.2844 -0.0534
-5 5 -1 0.0622 -5.0000 5.0000 -1.0000 -0.0031 0.2756 0.1065
3 -5 2 0.0426 3.0000 -5.0000 2.0000 -0.0270 -0.2423 -0.0182

loop_
_geom_angle_atom_site_label_1
_geom_angle_atom_site_label_2
_geom_angle_atom_site_label_3
_geom_angle
Cl1 Re1 Cl2 91.04(3)
Cl3 Re1 Cl1 174.13(3)
Cl3 Re1 Cl2 89.22(3)
Cl4 Re1 Cl1 90.44(3)
Cl4 Re1 Cl2 174.00(3)
Cl4 Re1 Cl3 88.71(3)
Cl5 Re1 Cl1 92.25(3)
Cl5 Re1 Cl2 93.03(3)
Cl5 Re1 Cl3 93.59(3)
Cl5 Re1 Cl4 92.72(3)
N1 Re1 Cl1 86.59(6)
N1 Re1 Cl2 86.12(7)
N1 Re1 Cl3 87.58(6)
N1 Re1 Cl4 88.17(7)
N1 Re1 Cl5 178.55(7)
Cl6 Re2 Cl7 89.33(3)
Cl6 Re2 Cl8 174.81(3)
Cl6 Re2 Cl9 91.08(3)
Cl7 Re2 Cl8 89.60(3)
Cl7 Re2 Cl9 173.30(3)
Cl8 Re2 Cl9 89.40(3)
Cl10 Re2 Cl6 91.84(3)
Cl10 Re2 Cl7 93.25(3)
Cl10 Re2 Cl8 93.29(3)
Cl10 Re2 Cl9 93.42(3)
N2 Re2 Cl6 88.68(7)
N2 Re2 Cl7 86.13(6)
N2 Re2 Cl8 86.19(7)
N2 Re2 Cl9 87.20(6)
N2 Re2 Cl10 179.18(7)
C1 N1 Re1 122.0(2)
C1 N1 C4 117.0(3)
C4 N1 Re1 120.9(2)
C2 N2 Re2 121.4(2)
C3 N2 Re2 121.2(2)
C3 N2 C2 117.4(3)
N1 C1 H1 119.4
N1 C1 C2 121.3(3)
C2 C1 H1 119.4
N2 C2 C1 121.5(3)
N2 C2 H2 119.3
C1 C2 H2 119.3
N2 C3 H3 119.5
N2 C3 C4 121.0(3)
C4 C3 H3 119.5
N1 C4 C3 121.8(3)
N1 C4 H4 119.1
C3 C4 H4 119.1
C5 N3 C9 108.1(2)
C5 N3 C13 111.4(2)
C5 N3 C17 109.2(2)
C9 N3 C13 108.9(2)
C9 N3 C17 110.9(2)
C13 N3 C17 108.3(2)
N3 C5 H5A 108.5
N3 C5 H5B 108.5
H5A C5 H5B 107.5
C6 C5 N3 115.2(2)
C6 C5 H5A 108.5
C6 C5 H5B 108.5
C5 C6 H6A 109.6
C5 C6 H6B 109.6
C5 C6 C7 110.4(3)
H6A C6 H6B 108.1
C7 C6 H6A 109.6
C7 C6 H6B 109.6
C6 C7 H7A 109.2
C6 C7 H7B 109.2
H7A C7 H7B 107.9
C8 C7 C6 112.0(3)
C8 C7 H7A 109.2
C8 C7 H7B 109.2
C7 C8 H8A 109.5
C7 C8 H8B 109.5
C7 C8 H8C 109.5
H8A C8 H8B 109.5
H8A C8 H8C 109.5
H8B C8 H8C 109.5
N3 C9 H9A 108.7
N3 C9 H9B 108.7
N3 C9 C10 114.4(2)
H9A C9 H9B 107.6
C10 C9 H9A 108.7
C10 C9 H9B 108.7
C9 C10 H10A 109.2
C9 C10 H10B 109.2
H10A C10 H10B 107.9
C11 C10 C9 112.1(3)
C11 C10 H10A 109.2
C11 C10 H10B 109.2
C10 C11 H11A 109.5
C10 C11 H11B 109.5
C10 C11 C12 110.5(3)
H11A C11 H11B 108.1
C12 C11 H11A 109.5
C12 C11 H11B 109.5
C11 C12 H12A 109.5
C11 C12 H12B 109.5
C11 C12 H12C 109.5
H12A C12 H12B 109.5
H12A C12 H12C 109.5
H12B C12 H12C 109.5
N3 C13 H13A 108.5
N3 C13 H13B 108.5
H13A C13 H13B 107.5
C14 C13 N3 115.2(2)
C14 C13 H13A 108.5
C14 C13 H13B 108.5
C13 C14 H14A 109.4
C13 C14 H14B 109.4
C13 C14 C15 111.2(3)
H14A C14 H14B 108.0
C15 C14 H14A 109.4
C15 C14 H14B 109.4
C14 C15 H15A 108.6
C14 C15 H15B 108.6
H15A C15 H15B 107.6
C16 C15 C14 114.4(3)
C16 C15 H15A 108.6
C16 C15 H15B 108.6
C15 C16 H16A 109.5
C15 C16 H16B 109.5
C15 C16 H16C 109.5
H16A C16 H16B 109.5
H16A C16 H16C 109.5
H16B C16 H16C 109.5
N3 C17 H17A 108.3
N3 C17 H17B 108.3
H17A C17 H17B 107.4
C18 C17 N3 116.1(2)
C18 C17 H17A 108.3
C18 C17 H17B 108.3
C17 C18 H18A 109.8
C17 C18 H18B 109.8
C17 C18 C19 109.4(3)
H18A C18 H18B 108.2
C19 C18 H18A 109.8
C19 C18 H18B 109.8
C18 C19 H19A 109.1
C18 C19 H19B 109.1
C18 C19 C20 112.4(3)
H19A C19 H19B 107.8
C20 C19 H19A 109.1
C20 C19 H19B 109.1
C19 C20 H20A 109.5
C19 C20 H20B 109.5
C19 C20 H20C 109.5
H20A C20 H20B 109.5
H20A C20 H20C 109.5
H20B C20 H20C 109.5
C21 N4 C29 108.8(2)
C25 N4 C21 111.5(2)
C25 N4 C29 108.4(2)
C33 N4 C21 108.0(2)
C33 N4 C25 109.0(2)
C33 N4 C29 111.2(2)
N4 C21 H21A 108.6
N4 C21 H21B 108.6
H21A C21 H21B 107.5
C22 C21 N4 114.8(3)
C22 C21 H21A 108.6
C22 C21 H21B 108.6
C21 C22 H22A 109.5
C21 C22 H22B 109.5
H22A C22 H22B 108.1
C23 C22 C21 110.7(3)
C23 C22 H22A 109.5
C23 C22 H22B 109.5
C22 C23 H23A 109.2
C22 C23 H23B 109.2
C22 C23 C24 111.8(3)
H23A C23 H23B 107.9
C24 C23 H23A 109.2
C24 C23 H23B 109.2
C23 C24 H24A 109.5
C23 C24 H24B 109.5
C23 C24 H24C 109.5
H24A C24 H24B 109.5
H24A C24 H24C 109.5
H24B C24 H24C 109.5
N4 C25 H25A 108.4
N4 C25 H25B 108.4
N4 C25 C26 115.3(3)
H25A C25 H25B 107.5
C26 C25 H25A 108.4
C26 C25 H25B 108.4
C25 C26 H26A 109.5
C25 C26 H26B 109.5
C25 C26 C27 110.8(3)
H26A C26 H26B 108.1
C27 C26 H26A 109.5
C27 C26 H26B 109.5
C26 C27 H27A 108.6
C26 C27 H27B 108.6
H27A C27 H27B 107.6
C28 C27 C26 114.5(3)
C28 C27 H27A 108.6
C28 C27 H27B 108.6
C27 C28 H28A 109.5
C27 C28 H28B 109.5
C27 C28 H28C 109.5
H28A C28 H28B 109.5
H28A C28 H28C 109.5
H28B C28 H28C 109.5
N4 C29 H29A 108.2
N4 C29 H29B 108.2
H29A C29 H29B 107.4
C30 C29 N4 116.3(2)
C30 C29 H29A 108.2
C30 C29 H29B 108.2
C29 C30 H30A 109.8
C29 C30 H30B 109.8
C29 C30 C31 109.4(2)
H30A C30 H30B 108.3
C31 C30 H30A 109.8
C31 C30 H30B 109.8
C30 C31 H31A 108.7
C30 C31 H31B 108.7
H31A C31 H31B 107.6
C32 C31 C30 114.2(3)
C32 C31 H31A 108.7
C32 C31 H31B 108.7
C31 C32 H32A 109.5
C31 C32 H32B 109.5
C31 C32 H32C 109.5
H32A C32 H32B 109.5
H32A C32 H32C 109.5
H32B C32 H32C 109.5
N4 C33 H33A 108.3
N4 C33 H33B 108.3
H33A C33 H33B 107.4
C34 C33 N4 115.8(2)
C34 C33 H33A 108.3
C34 C33 H33B 108.3
C33 C34 H34A 109.4
C33 C34 H34B 109.4
C33 C34 C35 111.0(2)
H34A C34 H34B 108.0
C35 C34 H34A 109.4
C35 C34 H34B 109.4
C34 C35 H35A 109.2
C34 C35 H35B 109.2
H35A C35 H35B 107.9
C36 C35 C34 112.2(3)
C36 C35 H35A 109.2
C36 C35 H35B 109.2
C35 C36 H36A 109.5
C35 C36 H36B 109.5
C35 C36 H36C 109.5
H36A C36 H36B 109.5
H36A C36 H36C 109.5
H36B C36 H36C 109.5

loop_
_geom_bond_atom_site_label_1
_geom_bond_atom_site_label_2
_geom_bond_distance
Re1 Cl1 2.3509(8)
Re1 Cl2 2.3552(8)
Re1 Cl3 2.3498(7)
Re1 Cl4 2.3387(8)
Re1 Cl5 2.3006(8)
Re1 N1 2.180(2)
Re2 Cl6 2.3390(8)
Re2 Cl7 2.3431(7)
Re2 Cl8 2.3500(8)
Re2 Cl9 2.3551(7)
Re2 Cl10 2.3089(8)
Re2 N2 2.175(2)
N1 C1 1.343(4)
N1 C4 1.344(4)
N2 C2 1.346(4)
N2 C3 1.342(4)
C1 H1 0.9500
C1 C2 1.381(4)
C2 H2 0.9500
C3 H3 0.9500
C3 C4 1.382(4)
C4 H4 0.9500
N3 C5 1.523(4)
N3 C9 1.524(4)
N3 C13 1.525(3)
N3 C17 1.526(4)
C5 H5A 0.9900
C5 H5B 0.9900
C5 C6 1.520(4)
C6 H6A 0.9900
C6 H6B 0.9900
C6 C7 1.522(4)
C7 H7A 0.9900
C7 H7B 0.9900
C7 C8 1.519(5)
C8 H8A 0.9800
C8 H8B 0.9800
C8 H8C 0.9800
C9 H9A 0.9900
C9 H9B 0.9900
C9 C10 1.525(4)
C10 H10A 0.9900
C10 H10B 0.9900
C10 C11 1.513(4)
C11 H11A 0.9900
C11 H11B 0.9900
C11 C12 1.524(4)
C12 H12A 0.9800
C12 H12B 0.9800
C12 H12C 0.9800
C13 H13A 0.9900
C13 H13B 0.9900
C13 C14 1.517(4)
C14 H14A 0.9900
C14 H14B 0.9900
C14 C15 1.528(4)
C15 H15A 0.9900
C15 H15B 0.9900
C15 C16 1.515(5)
C16 H16A 0.9800
C16 H16B 0.9800
C16 H16C 0.9800
C17 H17A 0.9900
C17 H17B 0.9900
C17 C18 1.516(4)
C18 H18A 0.9900
C18 H18B 0.9900
C18 C19 1.519(4)
C19 H19A 0.9900
C19 H19B 0.9900
C19 C20 1.529(4)
C20 H20A 0.9800
C20 H20B 0.9800
C20 H20C 0.9800
N4 C21 1.525(4)
N4 C25 1.524(4)
N4 C29 1.532(4)
N4 C33 1.520(4)
C21 H21A 0.9900
C21 H21B 0.9900
C21 C22 1.524(4)
C22 H22A 0.9900
C22 H22B 0.9900
C22 C23 1.514(4)
C23 H23A 0.9900
C23 H23B 0.9900
C23 C24 1.523(4)
C24 H24A 0.9800
C24 H24B 0.9800
C24 H24C 0.9800
C25 H25A 0.9900
C25 H25B 0.9900
C25 C26 1.525(4)
C26 H26A 0.9900
C26 H26B 0.9900
C26 C27 1.537(4)
C27 H27A 0.9900
C27 H27B 0.9900
C27 C28 1.521(4)
C28 H28A 0.9800
C28 H28B 0.9800
C28 H28C 0.9800
C29 H29A 0.9900
C29 H29B 0.9900
C29 C30 1.522(4)
C30 H30A 0.9900
C30 H30B 0.9900
C30 C31 1.546(4)
C31 H31A 0.9900
C31 H31B 0.9900
C31 C32 1.522(5)
C32 H32A 0.9800
C32 H32B 0.9800
C32 H32C 0.9800
C33 H33A 0.9900
C33 H33B 0.9900
C33 C34 1.514(4)
C34 H34A 0.9900
C34 H34B 0.9900
C34 C35 1.532(4)
C35 H35A 0.9900
C35 H35B 0.9900
C35 C36 1.513(5)
C36 H36A 0.9800
C36 H36B 0.9800
C36 H36C 0.9800

loop_
_geom_torsion_atom_site_label_1
_geom_torsion_atom_site_label_2
_geom_torsion_atom_site_label_3
_geom_torsion_atom_site_label_4
_geom_torsion
Re1 N1 C1 C2 -178.3(2)
Re1 N1 C4 C3 177.7(2)
Re2 N2 C2 C1 179.9(2)
Re2 N2 C3 C4 179.4(2)
N1 C1 C2 N2 0.3(5)
N2 C3 C4 N1 1.0(4)
C1 N1 C4 C3 -1.1(4)
C2 N2 C3 C4 -0.2(4)
C3 N2 C2 C1 -0.5(4)
C4 N1 C1 C2 0.4(4)
N3 C5 C6 C7 -179.6(3)
N3 C9 C10 C11 177.8(3)
N3 C13 C14 C15 -170.3(2)
N3 C17 C18 C19 177.2(2)
C5 N3 C9 C10 66.3(3)
C5 N3 C13 C14 54.6(3)
C5 N3 C17 C18 -170.1(2)
C5 C6 C7 C8 177.6(3)
C9 N3 C5 C6 171.1(3)
C9 N3 C13 C14 -64.6(3)
C9 N3 C17 C18 -51.1(3)
C9 C10 C11 C12 -175.3(3)
C13 N3 C5 C6 51.4(4)
C13 N3 C9 C10 -172.6(3)
C13 N3 C17 C18 68.4(3)
C13 C14 C15 C16 67.1(4)
C17 N3 C5 C6 -68.2(3)
C17 N3 C9 C10 -53.4(3)
C17 N3 C13 C14 174.7(2)
C17 C18 C19 C20 -176.3(3)
N4 C21 C22 C23 176.2(3)
N4 C25 C26 C27 -173.3(2)
N4 C29 C30 C31 171.4(3)
N4 C33 C34 C35 166.1(3)
C21 N4 C25 C26 54.7(3)
C21 N4 C29 C30 66.2(3)
C21 N4 C33 C34 177.5(3)
C21 C22 C23 C24 -179.7(3)
C25 N4 C21 C22 51.4(3)
C25 N4 C29 C30 -172.4(3)
C25 N4 C33 C34 56.2(3)
C25 C26 C27 C28 71.9(4)
C29 N4 C21 C22 170.8(2)
C29 N4 C25 C26 -65.0(3)
C29 N4 C33 C34 -63.3(3)
C29 C30 C31 C32 -78.0(3)
C33 N4 C21 C22 -68.4(3)
C33 N4 C25 C26 173.9(2)
C33 N4 C29 C30 -52.6(3)
C33 C34 C35 C36 -74.3(3)
